data_2311305
loop_
_publ_author_name
'Theppitak, Chatphorn'
'Chainok, Kittipong'

_publ_section_title
;
 Crystal structure of poly[(2,2'-bi-pyridine-\k(2)
 N,N')tetra-\m2-cyanido-\k(4) C:N;\k(4) N:C-manganese(II)disilver(I)].
;
_journal_coeditor_code VN2098
_journal_issue 'Pt 10'
_journal_name_full 'Acta crystallographica. Section E, Crystallographic communications'
_journal_page_first m179
_journal_page_last 80
_journal_paper_doi 10.1107/S205698901501676X
_journal_volume 71
_journal_year 2015
_chemical_formula_iupac '[Ag2 Mn (C N)4 (C10 H8 N2)]'
_chemical_formula_moiety 'C14 H8 Ag2 Mn N6'
_chemical_formula_sum 'C14 H8 Ag2 Mn N6'
_chemical_formula_weight 530.94
_chemical_name_systematic
Poly[(2,2'-bipyridine-\k^2^<i>N</i>,<i>N</i>')tetra-\m~2~-cyanido-\k^4^<i>C</i>:<i>N</i>;\k^4^<i>N</i>:<i>C</i>-manganese(II)disilver(I)]
_space_group_crystal_system trigonal
_space_group_IT_number 151
_space_group_name_Hall 'P 31 2 (0 0 4)'
_space_group_name_H-M_alt 'P 31 1 2'
_atom_sites_solution_hydrogens geom
_atom_sites_solution_primary direct
_audit_creation_method
;
Olex2 1.2
(compiled 2015.01.26 svn.r3150 for OlexSys, GUI svn.r4998)
;
_cell_angle_alpha 90
_cell_angle_beta 90
_cell_angle_gamma 120
_cell_formula_units_Z 3
_cell_length_a 8.7215(3)
_cell_length_b 8.7215(3)
_cell_length_c 20.9874(9)
_cell_measurement_reflns_used 720
_cell_measurement_temperature 296
_cell_measurement_theta_max 26.343
_cell_measurement_theta_min 3.323
_cell_volume 1382.52(9)
_computing_cell_refinement
;
SAINT (Bruker, 2014)
;
_computing_data_collection
;
APEX2 (Bruker, 2014)
;
_computing_data_reduction
;
SAINT (Bruker, 2014)
;
_computing_molecular_graphics
;
OLEX2 (Dolomanov <i>et al.</i>,  2009)
;
_computing_publication_material
;
publCIF (Westrip, 2010) and enCIFer (Allen <i>et al.</i>,  2004)
;
_computing_structure_refinement
;
SHELXL2014 (Sheldrick, 2015b)
;
_computing_structure_solution
;
<i>SHELXT</i> (Sheldrick, 2015a)
;
_diffrn_ambient_temperature 296.0
_diffrn_detector_area_resol_mean 10.5
_diffrn_measured_fraction_theta_full 0.993
_diffrn_measured_fraction_theta_max 0.993
_diffrn_measurement_device 'four-circle KAPPA diffractometer'
_diffrn_measurement_device_type 'Bruker D8 QUEST CMOS'
_diffrn_measurement_method '\w and \f scans'
_diffrn_radiation_monochromator 'graphiteDouble Bounce Multilayer Mirror'
_diffrn_radiation_type MoK\a
_diffrn_radiation_wavelength 0.71073
_diffrn_reflns_av_R_equivalents 0.0239
_diffrn_reflns_limit_h_max 10
_diffrn_reflns_limit_h_min -10
_diffrn_reflns_limit_k_max 10
_diffrn_reflns_limit_k_min -10
_diffrn_reflns_limit_l_max 26
_diffrn_reflns_limit_l_min -26
_diffrn_reflns_number 25845
_diffrn_reflns_theta_full 26.000
_diffrn_reflns_theta_max 26.343
_diffrn_reflns_theta_min 3.323
_diffrn_standards_number 0
_exptl_absorpt_coefficient_mu 2.783
_exptl_absorpt_correction_T_max 0.542
_exptl_absorpt_correction_T_min 0.484
_exptl_absorpt_correction_type multi-scan
_exptl_absorpt_process_details
;
(SADABS; Bruker,2014)
;
_exptl_crystal_colour 'light yellow'
_exptl_crystal_density_diffrn 1.913
_exptl_crystal_description block
_exptl_crystal_F_000 759
_exptl_crystal_size_max 0.36
_exptl_crystal_size_mid 0.22
_exptl_crystal_size_min 0.22
_refine_diff_density_max 0.150
_refine_diff_density_min -0.280
_refine_ls_abs_structure_details
;
Flack <i>x</i> determined using 824 quotients
[(<i>I</i>^+^)-(<i>I</i>^-^)]/[(<i>I</i>^+^)+(<i>I</i>^-^)]
(Parsons <i>et al.</i>,  2013)
;
_refine_ls_abs_structure_Flack 0.037(6)
_refine_ls_extinction_method none
_refine_ls_goodness_of_fit_ref 1.072
_refine_ls_hydrogen_treatment constr
_refine_ls_matrix_type full
_refine_ls_number_parameters 105
_refine_ls_number_reflns 1874
_refine_ls_number_restraints 0
_refine_ls_restrained_S_all 1.072
_refine_ls_R_factor_all 0.0153
_refine_ls_R_factor_gt 0.0150
_refine_ls_shift/su_max 0.001
_refine_ls_shift/su_mean 0.000
_refine_ls_structure_factor_coef Fsqd
_refine_ls_weighting_details 'w=1/[\s^2^(Fo^2^)+(0.0231P)^2^+0.1949P] where P=(Fo^2^+2Fc^2^)/3'
_refine_ls_weighting_scheme calc
_refine_ls_wR_factor_gt 0.0381
_refine_ls_wR_factor_ref 0.0383
_reflns_number_gt 1856
_reflns_number_total 1874
_reflns_threshold_expression 'I > 2\s(I)'
_cod_data_source_file vn2098sup1.cif
_cod_data_source_block I
_cod_original_cell_volume 1382.52(13)
_cod_original_sg_symbol_Hall 'P 31 2c (0 0 1)'
_cod_database_code 2311305
_shelx_space_group_comment
;
The symmetry employed for this shelxl refinement is uniquely defined
by the following loop, which should always be used as a source of
symmetry information in preference to the above space-group names.
They are only intended as comments.
;

loop_
_space_group_symop_operation_xyz
'x, y, z'
'-y, x-y, z+1/3'
'-x+y, -x, z+2/3'
'-y, -x, -z+2/3'
'-x+y, y, -z+1/3'
'x, x-y, -z'

loop_
_atom_site_type_symbol
_atom_site_label
_atom_site_fract_x
_atom_site_fract_y
_atom_site_fract_z
_atom_site_U_iso_or_equiv
_atom_site_adp_type
_atom_site_calc_flag
_atom_site_occupancy
Ag Ag1 0.46725(4) 0.05832(4) 0.84789(2) 0.07435(11) Uani d 1
Mn Mn1 0.89941(6) -0.05030(3) 1.0000 0.03424(11) Uani d 1
N N2 0.2249(4) 0.0953(4) 0.74313(13) 0.0600(6) Uani d 1
N N3 1.1424(3) 0.1907(3) 0.96099(11) 0.0511(5) Uani d 1
N N1 0.7178(3) -0.0053(4) 0.94131(11) 0.0547(6) Uani d 1
C C7 1.3017(3) 0.2186(3) 0.97859(12) 0.0438(5) Uani d 1
C C4 1.2821(5) 0.4635(6) 0.9044(3) 0.0981(17) Uani d 1
H H4 1.2710 0.5468 0.8803 0.118 Uiso calc 1
C C2 0.3101(5) 0.0826(5) 0.78142(16) 0.0638(8) Uani d 1
C C1 0.6284(4) 0.0198(5) 0.90861(14) 0.0612(7) Uani d 1
C C6 1.4560(4) 0.3673(4) 0.95830(15) 0.0599(7) Uani d 1
H H6 1.5658 0.3828 0.9698 0.072 Uiso calc 1
C C3 1.1344(5) 0.3099(6) 0.9239(2) 0.0848(13) Uani d 1
H H3 1.0238 0.2887 0.9106 0.102 Uiso calc 1
C C5 1.4453(4) 0.4911(5) 0.92118(18) 0.0807(11) Uani d 1
H H5 1.5474 0.5920 0.9077 0.097 Uiso calc 1

loop_
_atom_site_aniso_label
_atom_site_aniso_U_11
_atom_site_aniso_U_22
_atom_site_aniso_U_33
_atom_site_aniso_U_12
_atom_site_aniso_U_13
_atom_site_aniso_U_23
Ag1 0.0916(2) 0.1011(2) 0.05771(15) 0.06867(18) -0.02819(13) -0.00888(13)
Mn1 0.0307(2) 0.03718(18) 0.0327(2) 0.01535(11) 0.000 -0.00120(16)
N2 0.0675(15) 0.0575(14) 0.0588(14) 0.0342(13) -0.0179(12) 0.0000(12)
N3 0.0375(11) 0.0535(13) 0.0546(12) 0.0170(9) 0.0022(9) 0.0141(10)
N1 0.0530(13) 0.0719(16) 0.0470(12) 0.0371(12) -0.0084(10) -0.0012(12)
C7 0.0365(11) 0.0497(13) 0.0359(11) 0.0146(10) 0.0005(9) -0.0054(9)
C4 0.063(2) 0.080(3) 0.124(4) 0.0157(19) 0.000(2) 0.056(3)
C2 0.0752(19) 0.0685(19) 0.0578(17) 0.0435(17) -0.0227(14) -0.0033(14)
C1 0.0654(18) 0.081(2) 0.0514(15) 0.0473(18) -0.0097(13) -0.0030(14)
C6 0.0363(13) 0.0621(17) 0.0594(16) 0.0082(12) -0.0054(11) 0.0016(13)
C3 0.0467(17) 0.082(2) 0.109(3) 0.0199(17) -0.0021(18) 0.050(2)
C5 0.0511(17) 0.064(2) 0.088(2) -0.0001(14) 0.0002(16) 0.0260(18)

loop_
_atom_type_symbol
_atom_type_description
_atom_type_scat_dispersion_real
_atom_type_scat_dispersion_imag
_atom_type_scat_source
C C 0.0033 0.0016 'International Tables Vol C Tables 4.2.6.8 and 6.1.1.4'
H H 0.0000 0.0000 'International Tables Vol C Tables 4.2.6.8 and 6.1.1.4'
Ag Ag -0.8971 1.1015 'International Tables Vol C Tables 4.2.6.8 and 6.1.1.4'
Mn Mn 0.3368 0.7283 'International Tables Vol C Tables 4.2.6.8 and 6.1.1.4'
N N 0.0061 0.0033 'International Tables Vol C Tables 4.2.6.8 and 6.1.1.4'

loop_
_geom_angle_atom_site_label_1
_geom_angle_atom_site_label_2
_geom_angle_atom_site_label_3
_geom_angle_site_symmetry_1
_geom_angle_site_symmetry_3
_geom_angle
C2 Ag1 C1 . . 174.70(14)
N2 Mn1 N2 4_656 2_655 177.94(15)
N2 Mn1 N3 2_655 . 85.78(10)
N2 Mn1 N3 2_655 6_547 92.55(10)
N2 Mn1 N3 4_656 6_547 85.78(10)
N2 Mn1 N3 4_656 . 92.55(10)
N3 Mn1 N3 6_547 . 71.65(12)
N1 Mn1 N2 6_547 4_656 92.34(11)
N1 Mn1 N2 . 4_656 88.95(10)
N1 Mn1 N2 . 2_655 92.34(10)
N1 Mn1 N2 6_547 2_655 88.94(10)
N1 Mn1 N3 . . 93.18(10)
N1 Mn1 N3 6_547 . 163.66(9)
N1 Mn1 N3 6_547 6_547 93.18(10)
N1 Mn1 N3 . 6_547 163.66(9)
N1 Mn1 N1 6_547 . 102.49(15)
C2 N2 Mn1 . 3_664 176.1(3)
C7 N3 Mn1 . . 118.32(18)
C3 N3 Mn1 . . 123.2(2)
C3 N3 C7 . . 118.4(2)
C1 N1 Mn1 . . 177.0(3)
N3 C7 C7 . 6_547 115.84(15)
N3 C7 C6 . . 121.3(3)
C6 C7 C7 . 6_547 122.90(17)
C3 C4 H4 . . 120.6
C5 C4 H4 . . 120.6
C5 C4 C3 . . 118.7(4)
N2 C2 Ag1 . . 178.2(3)
N1 C1 Ag1 . . 178.1(3)
C7 C6 H6 . . 120.2
C5 C6 C7 . . 119.6(3)
C5 C6 H6 . . 120.2
N3 C3 C4 . . 123.1(3)
N3 C3 H3 . . 118.5
C4 C3 H3 . . 118.5
C4 C5 C6 . . 118.9(3)
C4 C5 H5 . . 120.6
C6 C5 H5 . . 120.6

loop_
_geom_bond_atom_site_label_1
_geom_bond_atom_site_label_2
_geom_bond_site_symmetry_2
_geom_bond_distance
Ag1 C2 . 2.039(3)
Ag1 C1 . 2.046(3)
Mn1 N2 4_656 2.229(3)
Mn1 N2 2_655 2.229(3)
Mn1 N3 6_547 2.264(2)
Mn1 N3 . 2.264(2)
Mn1 N1 6_547 2.192(2)
Mn1 N1 . 2.192(2)
N2 Mn1 3_664 2.229(3)
N2 C2 . 1.137(4)
N3 C7 . 1.337(3)
N3 C3 . 1.328(4)
N1 C1 . 1.139(4)
C7 C7 6_547 1.485(5)
C7 C6 . 1.388(4)
C4 H4 . 0.9300
C4 C3 . 1.377(5)
C4 C5 . 1.365(6)
C6 H6 . 0.9300
C6 C5 . 1.372(5)
C3 H3 . 0.9300
C5 H5 . 0.9300

loop_
_geom_torsion_atom_site_label_1
_geom_torsion_atom_site_label_2
_geom_torsion_atom_site_label_3
_geom_torsion_atom_site_label_4
_geom_torsion_site_symmetry_1
_geom_torsion_site_symmetry_4
_geom_torsion
Mn1 N3 C7 C7 . 6_547 1.5(4)
Mn1 N3 C7 C6 . . -177.6(2)
Mn1 N3 C3 C4 . . 174.7(5)
N3 C7 C6 C5 . . 2.2(5)
C7 N3 C3 C4 . . -2.0(7)
C7 C7 C6 C5 6_547 . -176.9(4)
C7 C6 C5 C4 . . -0.8(7)
C3 N3 C7 C7 . 6_547 178.4(4)
C3 N3 C7 C6 . . -0.7(5)
C3 C4 C5 C6 . . -1.8(9)
C5 C4 C3 N3 . . 3.3(10)
